data_4072336
loop_
_publ_author_name
'Schuecker, Raffael'
'John, Roland O.'
'Jakupec, Michael A.'
'Arion, Vladimir B.'
'Keppler, Bernhard K.'

_publ_section_title
;
 Water-Soluble Mixed-Ligand Ruthenium(II) and Osmium(II) Arene Complexes
 with High Antiproliferative Activity
;
_journal_issue 24
_journal_name_full Organometallics
_journal_page_first 6587
_journal_paper_doi 10.1021/om800774t
_journal_volume 27
_journal_year 2008
_chemical_formula_sum 'C25 H27 F6 N6 O Os P'
_chemical_formula_weight 762.70
_chemical_name_systematic
; 
(quinolin-8-olato-kappaN^1^,kappaO^8^)-(1,2,2,3,4,5,6-hapto)-1-isopropyl-
4-methylbenzene-9-methyladenine-kappa-N^7^)osmium(II)-hexafluorophosphate
;
_space_group_IT_number 14
_symmetry_cell_setting monoclinic
_symmetry_space_group_name_Hall '-P 2ybc'
_symmetry_space_group_name_H-M 'P 1 21/c 1'
_atom_sites_solution_hydrogens geom
_atom_sites_solution_primary direct
_atom_sites_solution_secondary difmap
_audit_creation_method SHELXL-97
_cell_angle_alpha 90.00
_cell_angle_beta 103.90(3)
_cell_angle_gamma 90.00
_cell_formula_units_Z 4
_cell_length_a 17.261(4)
_cell_length_b 10.044(2)
_cell_length_c 16.238(3)
_cell_measurement_temperature 296(2)
_cell_volume 2732.7(10)
_computing_structure_refinement 'SHELXL-97 (Sheldrick, 1997)'
_computing_structure_solution 'SHELXS-97 (Sheldrick, 1990)'
_diffrn_ambient_temperature 296(2)
_diffrn_measured_fraction_theta_full 1.000
_diffrn_measured_fraction_theta_max 1.000
_diffrn_radiation_monochromator graphite
_diffrn_radiation_source 'fine-focus sealed tube'
_diffrn_radiation_type MoK\a
_diffrn_radiation_wavelength 0.71073
_diffrn_reflns_av_R_equivalents 0.0666
_diffrn_reflns_av_sigmaI/netI 0.0258
_diffrn_reflns_limit_h_max 21
_diffrn_reflns_limit_h_min -21
_diffrn_reflns_limit_k_max 12
_diffrn_reflns_limit_k_min -12
_diffrn_reflns_limit_l_max 20
_diffrn_reflns_limit_l_min -20
_diffrn_reflns_number 104884
_diffrn_reflns_theta_full 26.00
_diffrn_reflns_theta_max 26.00
_diffrn_reflns_theta_min 2.36
_exptl_absorpt_coefficient_mu 4.797
_exptl_absorpt_correction_T_max 0.8695
_exptl_absorpt_correction_T_min 0.5331
_exptl_absorpt_correction_type multi-scan
_exptl_absorpt_process_details SADABS
_exptl_crystal_density_diffrn 1.854
_exptl_crystal_density_method 'not measured'
_exptl_crystal_description plate
_exptl_crystal_F_000 1488
_exptl_crystal_size_max 0.15
_exptl_crystal_size_mid 0.15
_exptl_crystal_size_min 0.03
_refine_diff_density_max 0.863
_refine_diff_density_min -1.125
_refine_diff_density_rms 0.092
_refine_ls_extinction_method none
_refine_ls_goodness_of_fit_ref 1.047
_refine_ls_hydrogen_treatment constr
_refine_ls_matrix_type full
_refine_ls_number_parameters 363
_refine_ls_number_reflns 5382
_refine_ls_number_restraints 405
_refine_ls_restrained_S_all 1.019
_refine_ls_R_factor_all 0.0416
_refine_ls_R_factor_gt 0.0279
_refine_ls_shift/su_max 0.002
_refine_ls_shift/su_mean 0.000
_refine_ls_structure_factor_coef Fsqd
_refine_ls_weighting_details 'calc w=1/[\s^2^(Fo^2^)+(0.0351P)^2^+2.7797P] where P=(Fo^2^+2Fc^2^)/3'
_refine_ls_weighting_scheme calc
_refine_ls_wR_factor_gt 0.0657
_refine_ls_wR_factor_ref 0.0705
_reflns_number_gt 4254
_reflns_number_total 5382
_reflns_threshold_expression >2sigma(I)
_cod_data_source_file om800774t_si_003.cif
_cod_data_source_block rasc213_9b
_cod_original_cell_volume 2732.7(9)
_cod_original_sg_symbol_H-M P21/c
_cod_database_code 4072336

loop_
_symmetry_equiv_pos_as_xyz
'x, y, z'
'-x, y+1/2, -z+1/2'
'-x, -y, -z'
'x, -y-1/2, z-1/2'

loop_
_atom_site_label
_atom_site_type_symbol
_atom_site_fract_x
_atom_site_fract_y
_atom_site_fract_z
_atom_site_U_iso_or_equiv
_atom_site_adp_type
_atom_site_occupancy
_atom_site_symmetry_multiplicity
_atom_site_calc_flag
_atom_site_refinement_flags
Os1 Os 0.242536(9) 0.832259(16) 0.480058(10) 0.03917(7) Uani 1 1 d U
P1 P 0.04790(9) 0.30910(13) 0.38026(9) 0.0600(3) Uani 1 1 d U
O1 O 0.35548(18) 0.8650(3) 0.5575(2) 0.0536(7) Uani 1 1 d U
F1 F 0.0767(3) 0.2177(4) 0.3157(2) 0.1235(15) Uani 1 1 d U
F2 F 0.0567(3) 0.1936(4) 0.4474(3) 0.1378(18) Uani 1 1 d U
F3 F 0.1334(3) 0.3555(7) 0.4168(3) 0.176(2) Uani 1 1 d U
F4 F -0.0421(3) 0.2702(6) 0.3406(4) 0.1581(18) Uani 1 1 d U
F5 F 0.0165(3) 0.4000(4) 0.4433(3) 0.1308(16) Uani 1 1 d U
F6 F 0.0362(3) 0.4234(4) 0.3122(2) 0.1087(13) Uani 1 1 d U
N1 N 0.4138(3) 0.4084(5) 0.5418(3) 0.0670(11) Uani 1 1 d U
N3 N 0.3069(3) 0.3131(4) 0.5957(3) 0.0716(12) Uani 1 1 d U
N6 N 0.4218(2) 0.6313(4) 0.5113(3) 0.0648(11) Uani 1 1 d U
H6A H 0.4678 0.6160 0.5014 0.078 Uiso 1 1 calc R
H6B H 0.4026 0.7106 0.5062 0.078 Uiso 1 1 calc R
N7 N 0.2518(2) 0.6525(3) 0.5506(2) 0.0425(8) Uani 1 1 d U
N8 N 0.2159(2) 0.9237(3) 0.5855(2) 0.0424(8) Uani 1 1 d U
N9 N 0.2044(2) 0.4741(4) 0.6029(2) 0.0543(9) Uani 1 1 d U
C2 C 0.3757(4) 0.3119(5) 0.5719(4) 0.0784(17) Uani 1 1 d U
H2 H 0.4013 0.2298 0.5773 0.094 Uiso 1 1 calc R
C4 C 0.2755(3) 0.4360(4) 0.5848(3) 0.0514(11) Uani 1 1 d U
C5 C 0.3051(2) 0.5454(4) 0.5526(3) 0.0434(9) Uani 1 1 d U
C6 C 0.3805(3) 0.5319(5) 0.5347(3) 0.0517(11) Uani 1 1 d U
C8 C 0.1931(2) 0.6018(4) 0.5806(3) 0.0471(10) Uani 1 1 d U
H8 H 0.1485 0.6504 0.5855 0.056 Uiso 1 1 calc R
C10 C 0.1505(3) 0.3907(5) 0.6386(4) 0.0769(16) Uani 1 1 d U
H10A H 0.1027 0.4396 0.6385 0.115 Uiso 1 1 calc R
H10B H 0.1764 0.3664 0.6957 0.115 Uiso 1 1 calc R
H10C H 0.1371 0.3118 0.6048 0.115 Uiso 1 1 calc R
C11 C 0.1445(3) 0.9532(4) 0.5976(3) 0.0531(11) Uani 1 1 d U
H11 H 0.0994 0.9319 0.5554 0.064 Uiso 1 1 calc R
C12 C 0.1347(3) 1.0153(5) 0.6718(3) 0.0652(13) Uani 1 1 d U
H12 H 0.0838 1.0336 0.6786 0.078 Uiso 1 1 calc R
C13 C 0.2001(4) 1.0486(5) 0.7336(3) 0.0643(13) Uani 1 1 d U
H13 H 0.1939 1.0926 0.7820 0.077 Uiso 1 1 calc R
C14 C 0.2767(3) 1.0170(4) 0.7250(3) 0.0562(11) Uani 1 1 d U
C15 C 0.3473(4) 1.0387(6) 0.7869(4) 0.0827(16) Uani 1 1 d U
H15 H 0.3460 1.0822 0.8371 0.099 Uiso 1 1 calc R
C16 C 0.4177(4) 0.9958(7) 0.7733(4) 0.098(2) Uani 1 1 d U
H16 H 0.4640 1.0084 0.8157 0.117 Uiso 1 1 calc R
C17 C 0.4233(3) 0.9336(7) 0.6984(4) 0.0857(18) Uani 1 1 d U
H17 H 0.4725 0.9039 0.6921 0.103 Uiso 1 1 calc R
C18 C 0.3559(3) 0.9159(5) 0.6334(3) 0.0538(11) Uani 1 1 d U
C19 C 0.2815(3) 0.9537(4) 0.6492(3) 0.0469(10) Uani 1 1 d U
C20 C 0.1291(3) 0.8006(5) 0.3824(3) 0.0523(10) Uani 1 1 d U
C21 C 0.1484(3) 0.9371(5) 0.3919(3) 0.0573(11) Uani 1 1 d U
H21 H 0.1105 0.9955 0.4034 0.069 Uiso 1 1 calc R
C22 C 0.2223(3) 0.9895(5) 0.3849(3) 0.0651(12) Uani 1 1 d U
H22 H 0.2322 1.0805 0.3900 0.078 Uiso 1 1 calc R
C23 C 0.2827(3) 0.8989(6) 0.3694(3) 0.0645(12) Uani 1 1 d U
C24 C 0.2633(3) 0.7618(5) 0.3597(3) 0.0611(12) Uani 1 1 d U
H24 H 0.3004 0.7018 0.3482 0.073 Uiso 1 1 calc R
C25 C 0.1885(3) 0.7160(5) 0.3673(3) 0.0579(11) Uani 1 1 d U
H25 H 0.1780 0.6252 0.3621 0.069 Uiso 1 1 calc R
C26 C 0.0499(3) 0.7474(6) 0.3905(4) 0.0739(15) Uani 1 1 d U
H26A H 0.0132 0.7470 0.3357 0.111 Uiso 1 1 calc R
H26B H 0.0293 0.8030 0.4284 0.111 Uiso 1 1 calc R
H26C H 0.0566 0.6583 0.4124 0.111 Uiso 1 1 calc R
C27 C 0.3658(4) 0.9430(9) 0.3654(4) 0.106(2) Uani 1 1 d U
H27 H 0.4022 0.8759 0.3972 0.128 Uiso 1 1 calc R
C28 C 0.3914(6) 1.0699(10) 0.4070(6) 0.179(5) Uani 1 1 d U
H28A H 0.3857 1.0671 0.4644 0.268 Uiso 1 1 calc R
H28B H 0.3590 1.1404 0.3769 0.268 Uiso 1 1 calc R
H28C H 0.4463 1.0855 0.4072 0.268 Uiso 1 1 calc R
C29 C 0.3726(6) 0.9318(14) 0.2757(5) 0.215(6) Uani 1 1 d U
H29A H 0.3571 0.8440 0.2548 0.322 Uiso 1 1 calc R
H29B H 0.4269 0.9481 0.2733 0.322 Uiso 1 1 calc R
H29C H 0.3383 0.9962 0.2414 0.322 Uiso 1 1 calc R

loop_
_atom_site_aniso_label
_atom_site_aniso_U_11
_atom_site_aniso_U_22
_atom_site_aniso_U_33
_atom_site_aniso_U_23
_atom_site_aniso_U_13
_atom_site_aniso_U_12
Os1 0.03909(11) 0.03807(10) 0.04341(11) 0.00134(7) 0.01592(7) 0.00407(7)
P1 0.0722(9) 0.0553(8) 0.0629(8) 0.0041(6) 0.0365(7) 0.0071(6)
O1 0.0423(17) 0.0624(19) 0.0591(18) -0.0071(16) 0.0183(14) -0.0064(14)
F1 0.196(4) 0.108(3) 0.079(2) 0.003(2) 0.059(3) 0.075(3)
F2 0.247(5) 0.084(2) 0.115(3) 0.045(2) 0.106(3) 0.070(3)
F3 0.100(3) 0.310(8) 0.109(4) -0.009(4) 0.007(3) -0.057(4)
F4 0.102(3) 0.210(5) 0.170(5) 0.012(4) 0.048(3) -0.045(3)
F5 0.221(5) 0.099(3) 0.102(3) 0.013(2) 0.097(3) 0.061(3)
F6 0.165(4) 0.081(2) 0.098(3) 0.031(2) 0.067(3) 0.026(2)
N1 0.061(3) 0.068(3) 0.073(3) 0.005(2) 0.017(2) 0.031(2)
N3 0.071(3) 0.051(2) 0.090(3) 0.018(2) 0.015(3) 0.017(2)
N6 0.045(2) 0.069(3) 0.086(3) 0.013(2) 0.027(2) 0.019(2)
N7 0.0384(19) 0.0423(19) 0.0487(19) 0.0041(15) 0.0140(16) 0.0071(14)
N8 0.048(2) 0.0368(18) 0.0458(18) 0.0033(15) 0.0190(16) 0.0027(16)
N9 0.048(2) 0.049(2) 0.067(2) 0.0132(18) 0.0167(18) -0.0005(17)
C2 0.082(4) 0.056(3) 0.098(5) 0.012(3) 0.024(3) 0.033(3)
C4 0.050(3) 0.045(2) 0.056(3) 0.014(2) 0.008(2) 0.013(2)
C5 0.040(2) 0.042(2) 0.049(2) 0.0042(18) 0.0110(19) 0.0093(18)
C6 0.044(2) 0.060(3) 0.051(3) 0.004(2) 0.011(2) 0.016(2)
C8 0.040(2) 0.046(2) 0.059(3) 0.010(2) 0.018(2) 0.0079(19)
C10 0.069(4) 0.061(3) 0.105(5) 0.029(3) 0.030(3) -0.011(3)
C11 0.053(3) 0.053(3) 0.060(3) 0.004(2) 0.026(2) 0.013(2)
C12 0.081(3) 0.058(3) 0.068(3) 0.009(3) 0.040(3) 0.024(3)
C13 0.104(4) 0.044(3) 0.056(3) 0.004(2) 0.042(3) 0.008(3)
C14 0.079(3) 0.044(3) 0.050(2) 0.000(2) 0.024(2) -0.009(2)
C15 0.102(4) 0.090(4) 0.056(3) -0.014(3) 0.019(3) -0.027(4)
C16 0.073(4) 0.141(6) 0.073(4) -0.024(4) 0.005(3) -0.035(4)
C17 0.051(3) 0.127(5) 0.075(4) -0.016(4) 0.008(3) -0.021(3)
C18 0.050(3) 0.057(3) 0.056(3) 0.001(2) 0.017(2) -0.012(2)
C19 0.055(2) 0.039(2) 0.049(2) 0.0018(18) 0.018(2) -0.0074(19)
C20 0.050(2) 0.059(3) 0.044(2) 0.009(2) 0.0043(19) 0.009(2)
C21 0.064(3) 0.054(2) 0.053(3) 0.015(2) 0.014(2) 0.015(2)
C22 0.093(3) 0.049(3) 0.054(3) 0.015(2) 0.019(3) -0.007(2)
C23 0.061(3) 0.092(3) 0.045(2) 0.004(3) 0.023(2) -0.017(3)
C24 0.064(3) 0.075(3) 0.047(2) -0.009(2) 0.020(2) 0.012(2)
C25 0.063(3) 0.059(3) 0.050(2) -0.008(2) 0.010(2) 0.003(2)
C26 0.050(3) 0.097(4) 0.070(3) 0.009(3) 0.005(3) -0.003(3)
C27 0.093(4) 0.172(7) 0.061(3) -0.007(4) 0.030(3) -0.062(4)
C28 0.197(10) 0.200(10) 0.168(9) -0.061(7) 0.103(8) -0.130(8)
C29 0.172(9) 0.412(17) 0.084(5) -0.057(8) 0.076(6) -0.174(11)

loop_
_atom_type_symbol
_atom_type_description
_atom_type_scat_dispersion_real
_atom_type_scat_dispersion_imag
_atom_type_scat_source
C C 0.0033 0.0016 'International Tables Vol C Tables 4.2.6.8 and 6.1.1.4'
H H 0.0000 0.0000 'International Tables Vol C Tables 4.2.6.8 and 6.1.1.4'
N N 0.0061 0.0033 'International Tables Vol C Tables 4.2.6.8 and 6.1.1.4'
O O 0.0106 0.0060 'International Tables Vol C Tables 4.2.6.8 and 6.1.1.4'
F F 0.0171 0.0103 'International Tables Vol C Tables 4.2.6.8 and 6.1.1.4'
P P 0.1023 0.0942 'International Tables Vol C Tables 4.2.6.8 and 6.1.1.4'
Os Os -1.2165 7.6030 'International Tables Vol C Tables 4.2.6.8 and 6.1.1.4'

loop_
_geom_angle_atom_site_label_1
_geom_angle_atom_site_label_2
_geom_angle_atom_site_label_3
_geom_angle
O1 Os1 N8 78.12(13)
O1 Os1 N7 82.54(13)
N8 Os1 N7 86.26(13)
O1 Os1 C21 140.37(16)
N8 Os1 C21 92.84(16)
N7 Os1 C21 135.88(16)
O1 Os1 C22 106.37(17)
N8 Os1 C22 103.49(16)
N7 Os1 C22 167.83(17)
C21 Os1 C22 37.91(18)
O1 Os1 C23 90.71(16)
N8 Os1 C23 135.77(19)
N7 Os1 C23 135.06(19)
C21 Os1 C23 69.04(19)
C22 Os1 C23 38.9(2)
O1 Os1 C25 137.92(15)
N8 Os1 C25 142.05(16)
N7 Os1 C25 87.65(16)
C21 Os1 C25 66.68(19)
C22 Os1 C25 80.2(2)
C23 Os1 C25 68.2(2)
O1 Os1 C24 105.09(16)
N8 Os1 C24 171.86(16)
N7 Os1 C24 101.52(17)
C21 Os1 C24 79.92(19)
C22 Os1 C24 68.49(19)
C23 Os1 C24 37.8(2)
C25 Os1 C24 37.48(18)
O1 Os1 C20 172.29(14)
N8 Os1 C20 108.46(16)
N7 Os1 C20 101.63(15)
C21 Os1 C20 37.46(17)
C22 Os1 C20 68.60(18)
C23 Os1 C20 81.75(18)
C25 Os1 C20 36.98(17)
C24 Os1 C20 67.85(18)
F3 P1 F1 90.3(3)
F3 P1 F5 91.3(3)
F1 P1 F5 178.3(3)
F3 P1 F6 89.9(3)
F1 P1 F6 88.0(2)
F5 P1 F6 91.6(2)
F3 P1 F2 91.9(3)
F1 P1 F2 92.2(2)
F5 P1 F2 88.2(2)
F6 P1 F2 178.2(3)
F3 P1 F4 176.4(4)
F1 P1 F4 91.2(3)
F5 P1 F4 87.1(3)
F6 P1 F4 86.9(3)
F2 P1 F4 91.3(3)
C18 O1 Os1 114.6(3)
C2 N1 C6 117.3(4)
C2 N3 C4 109.2(4)
C8 N7 C5 104.5(3)
C8 N7 Os1 124.0(3)
C5 N7 Os1 128.6(3)
C11 N8 C19 117.8(4)
C11 N8 Os1 128.0(3)
C19 N8 Os1 114.2(3)
C8 N9 C4 106.7(4)
C8 N9 C10 126.1(4)
C4 N9 C10 127.2(4)
N1 C2 N3 130.8(5)
N3 C4 C5 127.8(4)
N3 C4 N9 125.2(4)
C5 C4 N9 106.9(4)
C4 C5 C6 116.8(4)
C4 C5 N7 108.6(4)
C6 C5 N7 134.4(4)
N6 C6 N1 117.5(4)
N6 C6 C5 124.9(4)
N1 C6 C5 117.7(4)
N7 C8 N9 113.2(4)
N8 C11 C12 122.4(5)
C13 C12 C11 119.5(5)
C12 C13 C14 120.5(4)
C15 C14 C13 125.0(5)
C15 C14 C19 118.5(5)
C13 C14 C19 116.5(5)
C16 C15 C14 119.5(5)
C15 C16 C17 122.6(6)
C18 C17 C16 120.2(6)
O1 C18 C17 124.9(5)
O1 C18 C19 117.8(4)
C17 C18 C19 117.3(5)
N8 C19 C14 123.2(4)
N8 C19 C18 115.1(4)
C14 C19 C18 121.7(4)
C25 C20 C21 116.4(5)
C25 C20 C26 121.4(5)
C21 C20 C26 122.2(5)
C25 C20 Os1 69.8(3)
C21 C20 Os1 68.8(3)
C26 C20 Os1 130.7(3)
C22 C21 C20 123.3(5)
C22 C21 Os1 71.6(3)
C20 C21 Os1 73.7(3)
C21 C22 C23 118.8(5)
C21 C22 Os1 70.5(3)
C23 C22 Os1 70.7(3)
C24 C23 C22 118.0(4)
C24 C23 C27 118.6(6)
C22 C23 C27 123.4(6)
C24 C23 Os1 71.4(3)
C22 C23 Os1 70.5(3)
C27 C23 Os1 128.0(4)
C25 C24 C23 120.4(5)
C25 C24 Os1 71.0(3)
C23 C24 Os1 70.8(3)
C20 C25 C24 123.1(5)
C20 C25 Os1 73.2(3)
C24 C25 Os1 71.5(3)
C28 C27 C29 115.5(7)
C28 C27 C23 114.8(7)
C29 C27 C23 108.5(5)

loop_
_geom_bond_atom_site_label_1
_geom_bond_atom_site_label_2
_geom_bond_distance
Os1 O1 2.076(3)
Os1 N8 2.089(3)
Os1 N7 2.124(3)
Os1 C21 2.163(5)
Os1 C22 2.179(5)
Os1 C23 2.181(4)
Os1 C25 2.183(5)
Os1 C24 2.188(4)
Os1 C20 2.227(5)
P1 F3 1.526(5)
P1 F1 1.562(3)
P1 F5 1.562(4)
P1 F6 1.572(4)
P1 F2 1.574(4)
P1 F4 1.580(5)
O1 C18 1.334(5)
N1 C2 1.329(7)
N1 C6 1.360(6)
N3 C2 1.335(7)
N3 C4 1.343(5)
N6 C6 1.334(6)
N7 C8 1.327(5)
N7 C5 1.412(5)
N8 C11 1.326(5)
N8 C19 1.372(6)
N9 C8 1.334(5)
N9 C4 1.383(5)
N9 C10 1.470(6)
C4 C5 1.367(6)
C5 C6 1.405(6)
C11 C12 1.403(6)
C12 C13 1.361(7)
C13 C14 1.400(7)
C14 C15 1.398(7)
C14 C19 1.405(6)
C15 C16 1.356(8)
C16 C17 1.391(8)
C17 C18 1.381(7)
C18 C19 1.419(6)
C20 C25 1.399(6)
C20 C21 1.411(7)
C20 C26 1.501(7)
C21 C22 1.410(7)
C22 C23 1.450(7)
C23 C24 1.417(8)
C23 C27 1.517(7)
C24 C25 1.404(7)
C27 C28 1.460(11)
C27 C29 1.493(9)

loop_
_geom_torsion_atom_site_label_1
_geom_torsion_atom_site_label_2
_geom_torsion_atom_site_label_3
_geom_torsion_atom_site_label_4
_geom_torsion
N8 Os1 O1 C18 4.2(3)
N7 Os1 O1 C18 -83.5(3)
C21 Os1 O1 C18 84.1(4)
C22 Os1 O1 C18 105.0(3)
C23 Os1 O1 C18 141.1(3)
C25 Os1 O1 C18 -161.6(3)
C24 Os1 O1 C18 176.5(3)
O1 Os1 N7 C8 136.9(4)
N8 Os1 N7 C8 58.4(4)
C21 Os1 N7 C8 -31.8(5)
C22 Os1 N7 C8 -85.3(9)
C23 Os1 N7 C8 -139.6(4)
C25 Os1 N7 C8 -84.1(4)
C24 Os1 N7 C8 -119.2(4)
C20 Os1 N7 C8 -49.7(4)
O1 Os1 N7 C5 -65.2(4)
N8 Os1 N7 C5 -143.7(4)
C21 Os1 N7 C5 126.1(4)
C22 Os1 N7 C5 72.6(9)
C23 Os1 N7 C5 18.3(5)
C25 Os1 N7 C5 73.8(4)
C24 Os1 N7 C5 38.8(4)
C20 Os1 N7 C5 108.2(4)
O1 Os1 N8 C11 179.4(4)
N7 Os1 N8 C11 -97.4(4)
C21 Os1 N8 C11 38.4(4)
C22 Os1 N8 C11 75.2(4)
C23 Os1 N8 C11 100.8(4)
C25 Os1 N8 C11 -16.1(5)
C20 Os1 N8 C11 3.6(4)
O1 Os1 N8 C19 -1.7(3)
N7 Os1 N8 C19 81.5(3)
C21 Os1 N8 C19 -142.7(3)
C22 Os1 N8 C19 -105.9(3)
C23 Os1 N8 C19 -80.2(4)
C25 Os1 N8 C19 162.8(3)
C20 Os1 N8 C19 -177.5(3)
C6 N1 C2 N3 1.8(10)
C4 N3 C2 N1 0.3(10)
C2 N3 C4 C5 1.7(8)
C2 N3 C4 N9 180.0(5)
C8 N9 C4 N3 -177.8(5)
C10 N9 C4 N3 1.4(8)
C8 N9 C4 C5 0.7(5)
C10 N9 C4 C5 179.9(5)
N3 C4 C5 C6 -5.5(8)
N9 C4 C5 C6 176.0(4)
N3 C4 C5 N7 178.5(5)
N9 C4 C5 N7 0.0(5)
C8 N7 C5 C4 -0.7(5)
Os1 N7 C5 C4 -161.9(3)
C8 N7 C5 C6 -175.7(5)
Os1 N7 C5 C6 23.1(7)
C2 N1 C6 N6 174.4(5)
C2 N1 C6 C5 -5.5(7)
C4 C5 C6 N6 -172.8(5)
N7 C5 C6 N6 1.9(8)
C4 C5 C6 N1 7.1(6)
N7 C5 C6 N1 -178.2(5)
C5 N7 C8 N9 1.2(5)
Os1 N7 C8 N9 163.5(3)
C4 N9 C8 N7 -1.2(5)
C10 N9 C8 N7 179.6(5)
C19 N8 C11 C12 1.2(6)
Os1 N8 C11 C12 -179.9(3)
N8 C11 C12 C13 0.8(7)
C11 C12 C13 C14 -2.3(7)
C12 C13 C14 C15 -175.5(5)
C12 C13 C14 C19 1.7(7)
C13 C14 C15 C16 175.7(6)
C19 C14 C15 C16 -1.5(8)
C14 C15 C16 C17 1.9(11)
C15 C16 C17 C18 1.4(11)
Os1 O1 C18 C17 173.2(5)
Os1 O1 C18 C19 -6.2(5)
C16 C17 C18 O1 175.8(6)
C16 C17 C18 C19 -4.8(9)
C11 N8 C19 C14 -1.8(6)
Os1 N8 C19 C14 179.1(3)
C11 N8 C19 C18 178.1(4)
Os1 N8 C19 C18 -1.0(5)
C15 C14 C19 N8 177.8(4)
C13 C14 C19 N8 0.4(6)
C15 C14 C19 C18 -2.1(7)
C13 C14 C19 C18 -179.5(4)
O1 C18 C19 N8 4.8(6)
C17 C18 C19 N8 -174.7(5)
O1 C18 C19 C14 -175.3(4)
C17 C18 C19 C14 5.3(7)
N8 Os1 C20 C25 -159.8(3)
N7 Os1 C20 C25 -69.9(3)
C21 Os1 C20 C25 130.6(4)
C22 Os1 C20 C25 102.5(3)
C23 Os1 C20 C25 64.5(3)
C24 Os1 C20 C25 27.9(3)
N8 Os1 C20 C21 69.5(3)
N7 Os1 C20 C21 159.4(3)
C22 Os1 C20 C21 -28.1(3)
C23 Os1 C20 C21 -66.1(3)
C25 Os1 C20 C21 -130.6(4)
C24 Os1 C20 C21 -102.7(3)
N8 Os1 C20 C26 -45.3(5)
N7 Os1 C20 C26 44.6(5)
C21 Os1 C20 C26 -114.9(6)
C22 Os1 C20 C26 -143.0(5)
C23 Os1 C20 C26 179.0(5)
C25 Os1 C20 C26 114.5(6)
C24 Os1 C20 C26 142.4(5)
C25 C20 C21 C22 1.5(7)
C26 C20 C21 C22 179.9(5)
Os1 C20 C21 C22 54.2(4)
C25 C20 C21 Os1 -52.7(4)
C26 C20 C21 Os1 125.6(4)
O1 Os1 C21 C22 33.7(4)
N8 Os1 C21 C22 108.5(3)
N7 Os1 C21 C22 -164.0(3)
C23 Os1 C21 C22 -30.1(3)
C25 Os1 C21 C22 -104.6(3)
C24 Os1 C21 C22 -67.8(3)
C20 Os1 C21 C22 -134.4(4)
O1 Os1 C21 C20 168.1(2)
N8 Os1 C21 C20 -117.2(3)
N7 Os1 C21 C20 -29.6(4)
C22 Os1 C21 C20 134.4(4)
C23 Os1 C21 C20 104.3(3)
C25 Os1 C21 C20 29.8(3)
C24 Os1 C21 C20 66.6(3)
C20 C21 C22 C23 -1.7(7)
Os1 C21 C22 C23 53.4(4)
C20 C21 C22 Os1 -55.2(4)
O1 Os1 C22 C21 -158.3(3)
N8 Os1 C22 C21 -77.0(3)
N7 Os1 C22 C21 65.6(9)
C23 Os1 C22 C21 131.8(4)
C25 Os1 C22 C21 64.4(3)
C24 Os1 C22 C21 101.5(3)
C20 Os1 C22 C21 27.8(3)
O1 Os1 C22 C23 69.9(3)
N8 Os1 C22 C23 151.2(3)
N7 Os1 C22 C23 -66.2(9)
C21 Os1 C22 C23 -131.8(4)
C25 Os1 C22 C23 -67.4(3)
C24 Os1 C22 C23 -30.2(3)
C20 Os1 C22 C23 -103.9(3)
C21 C22 C23 C24 1.8(7)
Os1 C22 C23 C24 55.1(4)
C21 C22 C23 C27 -176.6(5)
Os1 C22 C23 C27 -123.2(5)
C21 C22 C23 Os1 -53.3(4)
O1 Os1 C23 C24 114.1(3)
N8 Os1 C23 C24 -172.3(3)
N7 Os1 C23 C24 34.0(4)
C21 Os1 C23 C24 -100.8(3)
C22 Os1 C23 C24 -130.2(4)
C25 Os1 C23 C24 -28.5(3)
C20 Os1 C23 C24 -64.3(3)
O1 Os1 C23 C22 -115.7(3)
N8 Os1 C23 C22 -42.1(4)
N7 Os1 C23 C22 164.2(3)
C21 Os1 C23 C22 29.4(3)
C25 Os1 C23 C22 101.7(3)
C24 Os1 C23 C22 130.2(4)
C20 Os1 C23 C22 65.9(3)
O1 Os1 C23 C27 1.9(6)
N8 Os1 C23 C27 75.5(7)
N7 Os1 C23 C27 -78.2(7)
C21 Os1 C23 C27 147.0(7)
C22 Os1 C23 C27 117.6(7)
C25 Os1 C23 C27 -140.7(7)
C24 Os1 C23 C27 -112.2(7)
C20 Os1 C23 C27 -176.5(6)
C22 C23 C24 C25 -1.7(7)
C27 C23 C24 C25 176.7(5)
Os1 C23 C24 C25 52.9(4)
C22 C23 C24 Os1 -54.6(4)
C27 C23 C24 Os1 123.8(5)
O1 Os1 C24 C25 155.7(3)
N7 Os1 C24 C25 70.5(3)
C21 Os1 C24 C25 -64.6(3)
C22 Os1 C24 C25 -102.3(3)
C23 Os1 C24 C25 -133.3(5)
C20 Os1 C24 C25 -27.5(3)
O1 Os1 C24 C23 -71.0(3)
N7 Os1 C24 C23 -156.2(3)
C21 Os1 C24 C23 68.7(3)
C22 Os1 C24 C23 31.0(3)
C25 Os1 C24 C23 133.3(5)
C20 Os1 C24 C23 105.8(3)
C21 C20 C25 C24 -1.5(7)
C26 C20 C25 C24 -179.8(5)
Os1 C20 C25 C24 -53.7(4)
C21 C20 C25 Os1 52.2(4)
C26 C20 C25 Os1 -126.1(4)
C23 C24 C25 C20 1.6(7)
Os1 C24 C25 C20 54.5(4)
C23 C24 C25 Os1 -52.8(4)
O1 Os1 C25 C20 -170.9(2)
N8 Os1 C25 C20 32.1(4)
N7 Os1 C25 C20 113.0(3)
C21 Os1 C25 C20 -30.2(3)
C22 Os1 C25 C20 -67.3(3)
C23 Os1 C25 C20 -105.9(3)
C24 Os1 C25 C20 -134.6(5)
O1 Os1 C25 C24 -36.3(4)
N8 Os1 C25 C24 166.7(3)
N7 Os1 C25 C24 -112.5(3)
C21 Os1 C25 C24 104.4(3)
C22 Os1 C25 C24 67.3(3)
C23 Os1 C25 C24 28.7(3)
C20 Os1 C25 C24 134.6(5)
C24 C23 C27 C28 -157.4(7)
C22 C23 C27 C28 20.9(9)
Os1 C23 C27 C28 -69.5(9)
C24 C23 C27 C29 71.7(9)
C22 C23 C27 C29 -110.0(9)
Os1 C23 C27 C29 159.6(7)
